data_2211872
loop_
_publ_author_name
'T. Kolev'
'M. Spiteller'
'T. van Almsick'
'H. Mayer-Figge'
'W.S. Sheldrick'

_publ_section_title
;
 2-(Indol-3-yl)ethylammonium dihydrogenphosphate
;
_journal_coeditor_code KP2063
_journal_issue 1
_journal_name_full 'Acta Crystallographica Section E'
_journal_page_first o179
_journal_page_last o181
_journal_paper_doi 10.1107/S1600536806051749
_journal_volume 63
_journal_year 2007
_chemical_formula_iupac 'C10 H13 N2 +, H2 O4 P -'
_chemical_formula_moiety 'C10 H13 N2 +, H2 O4 P -'
_chemical_formula_sum 'C10 H15 N2 O4 P'
_chemical_formula_weight 258.21
_chemical_name_systematic
;
Tryptaminium dihydrogenphospate
;
_space_group_IT_number 61
_symmetry_cell_setting orthorhombic
_symmetry_space_group_name_Hall '-P 2ac 2ab'
_symmetry_space_group_name_H-M 'P b c a'
_atom_sites_solution_hydrogens geom
_atom_sites_solution_primary direct
_atom_sites_solution_secondary difmap
_audit_creation_method SHELXL-97
_cell_angle_alpha 90.00
_cell_angle_beta 90.00
_cell_angle_gamma 90.00
_cell_formula_units_Z 8
_cell_length_a 9.4345(13)
_cell_length_b 8.607(3)
_cell_length_c 28.973(5)
_cell_measurement_reflns_used 23
_cell_measurement_temperature 294(2)
_cell_measurement_theta_max 12.406
_cell_measurement_theta_min 7.751
_cell_volume 2352.7(10)
_computing_cell_refinement 'Siemens R3m/V'
_computing_data_collection 'Siemens R3m/V (Siemens, 1989)'
_computing_data_reduction 'XDISK (Siemens, 1989)'
_computing_molecular_graphics 'SHELXTL-Plus (Sheldrick, 1995)'
_computing_publication_material SHELXL97
_computing_structure_refinement 'SHELXL97 (Sheldrick, 1997)'
_computing_structure_solution 'SHELXS97 (Sheldrick, 1997)'
_diffrn_ambient_temperature 294(2)
_diffrn_measured_fraction_theta_full 0.996
_diffrn_measured_fraction_theta_max 0.996
_diffrn_measurement_device_type 'Siemens P4 four-circle'
_diffrn_measurement_method 'Profile fitted'
_diffrn_radiation_monochromator graphite
_diffrn_radiation_source 'fine-focus sealed tube'
_diffrn_radiation_type MoK\a
_diffrn_radiation_wavelength 0.71073
_diffrn_reflns_av_R_equivalents 0.0255
_diffrn_reflns_av_sigmaI/netI 0.0393
_diffrn_reflns_limit_h_max 11
_diffrn_reflns_limit_h_min -1
_diffrn_reflns_limit_k_max 10
_diffrn_reflns_limit_k_min -1
_diffrn_reflns_limit_l_max 1
_diffrn_reflns_limit_l_min -34
_diffrn_reflns_number 2747
_diffrn_reflns_theta_full 25.00
_diffrn_reflns_theta_max 25.00
_diffrn_reflns_theta_min 2.58
_diffrn_standards_decay_% 2
_diffrn_standards_interval_count 97
_diffrn_standards_number 3
_exptl_absorpt_coefficient_mu 0.239
_exptl_absorpt_correction_T_max 0.921
_exptl_absorpt_correction_T_min 0.872
_exptl_absorpt_correction_type psi-scan
_exptl_absorpt_process_details '(XPREP in SHELXTL; Sheldrick, 1995)'
_exptl_crystal_colour colourless
_exptl_crystal_density_diffrn 1.458
_exptl_crystal_density_method 'not measured'
_exptl_crystal_description prism
_exptl_crystal_F_000 1088
_exptl_crystal_size_max 0.49
_exptl_crystal_size_mid 0.40
_exptl_crystal_size_min 0.34
_refine_diff_density_max 0.297
_refine_diff_density_min -0.381
_refine_ls_abs_structure_details 'not relevant'
_refine_ls_extinction_coef 0.0036(9)
_refine_ls_extinction_expression Fc^*^=kFc[1+0.001xFc^2^\l^3^/sin(2\q)]^-1/4^
_refine_ls_extinction_method SHELXL97
_refine_ls_goodness_of_fit_ref 1.036
_refine_ls_hydrogen_treatment constr
_refine_ls_matrix_type full
_refine_ls_number_parameters 156
_refine_ls_number_reflns 2064
_refine_ls_number_restraints 0
_refine_ls_restrained_S_all 1.036
_refine_ls_R_factor_all 0.0541
_refine_ls_R_factor_gt 0.0388
_refine_ls_shift/su_max 0.002
_refine_ls_shift/su_mean 0.000
_refine_ls_structure_factor_coef Fsqd
_refine_ls_weighting_details 'calc w=1/[\s^2^(Fo^2^)+(0.0524P)^2^+0.6354P] where P=(Fo^2^+2Fc^2^)/3'
_refine_ls_weighting_scheme calc
_refine_ls_wR_factor_gt 0.0970
_refine_ls_wR_factor_ref 0.1035
_reflns_number_gt 1594
_reflns_number_total 2064
_reflns_threshold_expression I>2\s(I)
_cod_data_source_file kp2063.cif
_cod_data_source_block I
_cod_depositor_comments
;
The following automatic conversions were performed:
'_symmetry_cell_setting' value 'Orthorhombic' changed to 'orthorhombic'
according to '/home/saulius/struct/CIF-dictionaries/cif_core.dic'
dictionary named 'cif_core.dic' version 2.4.1 from 2010-06-29.

Automatic conversion script
Id: cif_fix_enum 1527 2010-12-29 10:47:43Z saulius 

The following automatic conversions were performed:

'_symmetry_cell_setting' value 'Orthorhombic' changed to
'orthorhombic' according to
/home/saulius/struct/CIF-dictionaries/cif_core.dic dictionary named
'cif_core.dic' version 2.4.1 from 2010-06-29.

Automatic conversion script
Id: cif_fix_values 1715 2011-07-08 13:25:40Z adriana 
;
_cod_original_cell_volume 2352.6(11)
_cod_database_code 2211872
_cod_database_fobs_code 2211872

loop_
_symmetry_equiv_pos_as_xyz
'x, y, z'
'-x+1/2, -y, z+1/2'
'-x, y+1/2, -z+1/2'
'x+1/2, -y+1/2, -z'
'-x, -y, -z'
'x-1/2, y, -z-1/2'
'x, -y-1/2, z-1/2'
'-x-1/2, y-1/2, z'

loop_
_atom_site_type_symbol
_atom_site_label
_atom_site_fract_x
_atom_site_fract_y
_atom_site_fract_z
_atom_site_U_iso_or_equiv
_atom_site_adp_type
_atom_site_calc_flag
_atom_site_refinement_flags
_atom_site_occupancy
N N1 0.0771(2) 0.1297(3) 0.60529(7) 0.0480(6) Uani d . 1
H H1 0.1375 0.1304 0.5830 0.058 Uiso calc R 1
C C2 -0.0483(3) 0.0502(3) 0.60546(8) 0.0404(6) Uani d . 1
H H2 -0.0818 -0.0101 0.5812 0.048 Uiso calc R 1
C C3 -0.1173(2) 0.0721(3) 0.64636(7) 0.0327(5) Uani d . 1
C C31 -0.2606(2) 0.0092(3) 0.65913(8) 0.0391(6) Uani d . 1
H H311 -0.2662 0.0033 0.6925 0.047 Uiso calc R 1
H H312 -0.2679 -0.0960 0.6473 0.047 Uiso calc R 1
C C32 -0.3874(2) 0.1014(3) 0.64176(7) 0.0349(5) Uani d . 1
H H321 -0.4742 0.0481 0.6503 0.042 Uiso calc R 1
H H322 -0.3882 0.2030 0.6562 0.042 Uiso calc R 1
N N3 -0.3818(2) 0.1201(2) 0.59043(6) 0.0360(5) Uani d . 1
H H33 -0.3169 0.1910 0.5832 0.054 Uiso calc R 1
H H31 -0.4662 0.1506 0.5801 0.054 Uiso calc R 1
H H32 -0.3590 0.0297 0.5775 0.054 Uiso calc R 1
C C4 -0.0280(2) 0.1722(3) 0.67341(7) 0.0321(5) Uani d . 1
C C5 -0.0369(3) 0.2359(3) 0.71807(8) 0.0429(6) Uani d . 1
H H5 -0.1124 0.2112 0.7373 0.051 Uiso calc R 1
C C6 0.0683(3) 0.3351(3) 0.73271(10) 0.0558(8) Uani d . 1
H H6 0.0623 0.3786 0.7620 0.067 Uiso calc R 1
C C7 0.1830(3) 0.3719(3) 0.70475(11) 0.0586(8) Uani d . 1
H H7 0.2514 0.4407 0.7156 0.070 Uiso calc R 1
C C8 0.1974(3) 0.3091(3) 0.66158(11) 0.0545(7) Uani d . 1
H H8 0.2750 0.3328 0.6431 0.065 Uiso calc R 1
C C9 0.0915(2) 0.2082(3) 0.64634(8) 0.0397(6) Uani d . 1
P P1 0.31209(5) 0.20594(6) 0.501410(18) 0.0254(2) Uani d . 1
O O1 0.17781(15) 0.28496(17) 0.51743(6) 0.0343(4) Uani d . 1
O O2 0.30519(17) 0.14730(19) 0.45298(5) 0.0368(4) Uani d . 1
O O3 0.43299(16) 0.32758(18) 0.50901(6) 0.0375(4) Uani d . 1
H H3 0.5097 0.2875 0.5031 0.056 Uiso calc R 1
O O4 0.35059(18) 0.07385(18) 0.53668(5) 0.0401(4) Uani d . 1
H H4 0.2901 0.0055 0.5356 0.060 Uiso calc R 1

loop_
_atom_site_aniso_label
_atom_site_aniso_U_11
_atom_site_aniso_U_22
_atom_site_aniso_U_33
_atom_site_aniso_U_12
_atom_site_aniso_U_13
_atom_site_aniso_U_23
N1 0.0363(11) 0.0692(14) 0.0385(11) 0.0000(11) 0.0099(9) 0.0033(11)
C2 0.0406(13) 0.0471(14) 0.0335(11) -0.0006(12) -0.0028(10) -0.0015(11)
C3 0.0339(12) 0.0341(12) 0.0300(10) 0.0021(10) -0.0018(9) 0.0058(10)
C31 0.0389(13) 0.0409(13) 0.0375(12) -0.0049(11) -0.0028(10) 0.0083(11)
C32 0.0331(12) 0.0394(12) 0.0323(11) -0.0043(10) 0.0028(10) -0.0005(10)
N3 0.0322(10) 0.0388(10) 0.0369(10) 0.0029(9) -0.0028(8) -0.0013(8)
C4 0.0311(12) 0.0335(12) 0.0319(11) 0.0045(10) -0.0037(9) 0.0064(10)
C5 0.0462(14) 0.0445(14) 0.0380(12) 0.0044(12) -0.0048(11) 0.0014(11)
C6 0.067(2) 0.0513(16) 0.0490(15) -0.0015(15) -0.0192(14) -0.0064(13)
C7 0.0556(18) 0.0511(17) 0.0690(19) -0.0088(15) -0.0283(16) 0.0033(15)
C8 0.0350(14) 0.0620(18) 0.0666(18) -0.0098(13) -0.0060(13) 0.0178(15)
C9 0.0323(12) 0.0459(13) 0.0410(12) 0.0012(11) -0.0038(10) 0.0097(11)
P1 0.0197(3) 0.0259(3) 0.0306(3) -0.0006(2) -0.0008(2) -0.0012(2)
O1 0.0217(8) 0.0348(8) 0.0465(9) 0.0014(7) 0.0024(7) -0.0020(7)
O2 0.0412(9) 0.0363(8) 0.0329(8) 0.0004(7) -0.0018(7) -0.0040(7)
O3 0.0222(8) 0.0364(8) 0.0538(10) -0.0063(7) 0.0041(7) -0.0073(7)
O4 0.0466(9) 0.0316(8) 0.0421(9) -0.0009(8) -0.0124(8) 0.0023(7)

loop_
_atom_type_symbol
_atom_type_description
_atom_type_scat_dispersion_real
_atom_type_scat_dispersion_imag
_atom_type_scat_source
C C 0.0033 0.0016 'International Tables Vol C Tables 4.2.6.8 and 6.1.1.4'
H H 0.0000 0.0000 'International Tables Vol C Tables 4.2.6.8 and 6.1.1.4'
N N 0.0061 0.0033 'International Tables Vol C Tables 4.2.6.8 and 6.1.1.4'
O O 0.0106 0.0060 'International Tables Vol C Tables 4.2.6.8 and 6.1.1.4'
P P 0.1023 0.0942 'International Tables Vol C Tables 4.2.6.8 and 6.1.1.4'

loop_
_geom_angle_atom_site_label_1
_geom_angle_atom_site_label_2
_geom_angle_atom_site_label_3
_geom_angle
C2 N1 C9 109.15(19)
C2 N1 H1 125.4
C9 N1 H1 125.4
C3 C2 N1 110.3(2)
C3 C2 H2 124.8
N1 C2 H2 124.8
C2 C3 C4 106.0(2)
C2 C3 C31 126.4(2)
C4 C3 C31 127.5(2)
C3 C31 C32 115.99(19)
C3 C31 H311 108.3
C32 C31 H311 108.3
C3 C31 H312 108.3
C32 C31 H312 108.3
H311 C31 H312 107.4
N3 C32 C31 110.89(18)
N3 C32 H321 109.5
C31 C32 H321 109.5
N3 C32 H322 109.5
C31 C32 H322 109.5
H321 C32 H322 108.0
C32 N3 H33 109.5
C32 N3 H31 109.5
H33 N3 H31 109.5
C32 N3 H32 109.5
H33 N3 H32 109.5
H31 N3 H32 109.5
C9 C4 C5 118.3(2)
C9 C4 C3 107.32(19)
C5 C4 C3 134.4(2)
C6 C5 C4 118.8(3)
C6 C5 H5 120.6
C4 C5 H5 120.6
C5 C6 C7 121.6(3)
C5 C6 H6 119.2
C7 C6 H6 119.2
C8 C7 C6 121.3(3)
C8 C7 H7 119.3
C6 C7 H7 119.3
C7 C8 C9 117.6(3)
C7 C8 H8 121.2
C9 C8 H8 121.2
N1 C9 C8 130.6(2)
N1 C9 C4 107.2(2)
C8 C9 C4 122.3(2)
O2 P1 O1 113.85(9)
O2 P1 O3 112.99(9)
O1 P1 O3 105.48(9)
O2 P1 O4 112.13(9)
O1 P1 O4 108.65(10)
O3 P1 O4 102.96(9)
P1 O3 H3 109.5
P1 O4 H4 109.5

loop_
_geom_bond_atom_site_label_1
_geom_bond_atom_site_label_2
_geom_bond_distance
N1 C2 1.367(3)
N1 C9 1.375(3)
N1 H1 0.8600
C2 C3 1.365(3)
C2 H2 0.9300
C3 C4 1.438(3)
C3 C31 1.502(3)
C31 C32 1.522(3)
C31 H311 0.9700
C31 H312 0.9700
C32 N3 1.497(3)
C32 H321 0.9700
C32 H322 0.9700
N3 H33 0.8900
N3 H31 0.8900
N3 H32 0.8900
C4 C9 1.408(3)
C4 C5 1.408(3)
C5 C6 1.376(4)
C5 H5 0.9300
C6 C7 1.388(4)
C6 H6 0.9300
C7 C8 1.369(4)
C7 H7 0.9300
C8 C9 1.396(4)
C8 H8 0.9300
P1 O2 1.4927(16)
P1 O1 1.5109(15)
P1 O3 1.5638(16)
P1 O4 1.5712(16)
O3 H3 0.8200
O4 H4 0.8200

loop_
_geom_hbond_atom_site_label_D
_geom_hbond_atom_site_label_H
_geom_hbond_atom_site_label_A
_geom_hbond_site_symmetry_A
_geom_hbond_distance_DH
_geom_hbond_distance_HA
_geom_hbond_distance_DA
_geom_hbond_angle_DHA
_geom_hbond_publ_flag
N1 H1 O1 . 0.86 2.35 3.028(3) 135.8 y
N3 H31 O4 1_455 0.89 2.24 2.993(2) 142.4 y
N3 H32 O2 5_556 0.89 1.83 2.720(3) 175.3 y
N3 H33 O2 4_456 0.89 2.09 2.950(3) 162.8 y
O3 H3 O1 4_556 0.82 1.80 2.619(2) 171.9 y
O4 H4 O1 8_655 0.82 1.99 2.562(2) 126.0 y

loop_
_geom_torsion_atom_site_label_1
_geom_torsion_atom_site_label_2
_geom_torsion_atom_site_label_3
_geom_torsion_atom_site_label_4
_geom_torsion
C9 N1 C2 C3 -1.1(3)
N1 C2 C3 C4 0.0(3)
N1 C2 C3 C31 177.5(2)
C2 C3 C31 C32 -82.1(3)
C4 C3 C31 C32 95.0(3)
C3 C31 C32 N3 55.8(3)
C2 C3 C4 C9 1.1(2)
C31 C3 C4 C9 -176.5(2)
C2 C3 C4 C5 -179.0(2)
C31 C3 C4 C5 3.4(4)
C9 C4 C5 C6 2.5(3)
C3 C4 C5 C6 -177.3(2)
C4 C5 C6 C7 -0.8(4)
C5 C6 C7 C8 -1.0(4)
C6 C7 C8 C9 0.9(4)
C2 N1 C9 C8 -177.1(3)
C2 N1 C9 C4 1.7(3)
C7 C8 C9 N1 179.6(3)
C7 C8 C9 C4 0.9(4)
C5 C4 C9 N1 178.4(2)
C3 C4 C9 N1 -1.7(2)
C5 C4 C9 C8 -2.7(3)
C3 C4 C9 C8 177.3(2)

loop_
_cod_related_entry_id
_cod_related_entry_database
_cod_related_entry_code
1 ChemSpider 10439723
